data_4339034
loop_
_publ_author_name
'Abu-Youssef, Morsy A M'
'Dey, Raja'
'Gohar, Yousry'
'Massoud, Alshima'a A.'
'Ohrstr\"om, Lars'
'Langer, Vratislav'

_publ_section_title
;
 Synthesis and structure of silver complexes with nicotinate-type ligands
 having antibacterial activities against clinically isolated antibiotic
 resistant pathogens.
;
_journal_issue 15
_journal_name_full 'Inorganic chemistry'
_journal_page_first 5893
_journal_page_last 5903
_journal_paper_doi 10.1021/ic0621594
_journal_volume 46
_journal_year 2007
_chemical_formula_sum 'C6 H6 Ag N3 O5'
_chemical_formula_weight 308.01
_chemical_name_systematic
; 
 ? 
;
_space_group_IT_number 2
_symmetry_cell_setting triclinic
_symmetry_space_group_name_Hall '-P 1'
_symmetry_space_group_name_H-M 'P -1'
_atom_sites_solution_hydrogens geom
_atom_sites_solution_primary direct
_atom_sites_solution_secondary difmap
_audit_creation_method SHELXL-97
_cell_angle_alpha 81.368(1)
_cell_angle_beta 86.303(1)
_cell_angle_gamma 83.541(1)
_cell_formula_units_Z 2
_cell_length_a 3.5183(1)
_cell_length_b 10.6365(1)
_cell_length_c 11.3204(1)
_cell_measurement_temperature 173(2)
_cell_volume 415.691(13)
_computing_structure_refinement 'SHELXL-97 (Sheldrick, 1997)'
_computing_structure_solution 'SHELXS-97 (Sheldrick, 1990)'
_diffrn_ambient_temperature 173(2)
_diffrn_measured_fraction_theta_full 0.993
_diffrn_measured_fraction_theta_max 0.933
_diffrn_radiation_monochromator graphite
_diffrn_radiation_source 'fine-focus sealed tube'
_diffrn_radiation_type MoK\a
_diffrn_radiation_wavelength 0.71073
_diffrn_reflns_av_R_equivalents 0.0334
_diffrn_reflns_av_sigmaI/netI 0.0434
_diffrn_reflns_limit_h_max 5
_diffrn_reflns_limit_h_min -5
_diffrn_reflns_limit_k_max 16
_diffrn_reflns_limit_k_min -15
_diffrn_reflns_limit_l_max 17
_diffrn_reflns_limit_l_min -16
_diffrn_reflns_number 7382
_diffrn_reflns_theta_full 30.00
_diffrn_reflns_theta_max 32.81
_diffrn_reflns_theta_min 2.47
_exptl_absorpt_coefficient_mu 2.432
_exptl_absorpt_correction_T_max 0.9090
_exptl_absorpt_correction_T_min 0.4430
_exptl_absorpt_correction_type multi-scan
_exptl_absorpt_process_details SADABS
_exptl_crystal_colour colourless
_exptl_crystal_density_diffrn 2.461
_exptl_crystal_density_method 'not measured'
_exptl_crystal_description plate
_exptl_crystal_F_000 300
_exptl_crystal_size_max 0.40
_exptl_crystal_size_mid 0.08
_exptl_crystal_size_min 0.04
_refine_diff_density_max 0.636
_refine_diff_density_min -0.895
_refine_diff_density_rms 0.125
_refine_ls_extinction_method none
_refine_ls_goodness_of_fit_ref 0.986
_refine_ls_hydrogen_treatment mixed
_refine_ls_matrix_type full
_refine_ls_number_parameters 145
_refine_ls_number_reflns 2899
_refine_ls_number_restraints 0
_refine_ls_restrained_S_all 0.986
_refine_ls_R_factor_all 0.0406
_refine_ls_R_factor_gt 0.0289
_refine_ls_shift/su_max 0.000
_refine_ls_shift/su_mean 0.000
_refine_ls_structure_factor_coef Fsqd
_refine_ls_weighting_details 'calc w=1/[\s^2^(Fo^2^)+(0.0300P)^2^+0.0785P] where P=(Fo^2^+2Fc^2^)/3'
_refine_ls_weighting_scheme calc
_refine_ls_wR_factor_gt 0.0584
_refine_ls_wR_factor_ref 0.0632
_reflns_number_gt 2471
_reflns_number_total 2899
_reflns_threshold_expression >2sigma(I)
_cod_data_source_file ic0621594si20061114_033818.cif
_cod_data_source_block yara11
_cod_database_code 4339034

loop_
_symmetry_equiv_pos_as_xyz
'x, y, z'
'-x, -y, -z'

loop_
_atom_site_label
_atom_site_type_symbol
_atom_site_fract_x
_atom_site_fract_y
_atom_site_fract_z
_atom_site_U_iso_or_equiv
_atom_site_adp_type
_atom_site_occupancy
_atom_site_symmetry_multiplicity
_atom_site_calc_flag
_atom_site_refinement_flags
Ag1 Ag -0.01563(5) 0.587015(16) 0.387353(15) 0.02132(6) Uani 1 1 d .
C2 C 0.8094(6) 0.2495(2) 0.19833(19) 0.0148(4) Uani 1 1 d .
C3 C 0.6682(6) 0.2249(2) 0.31930(18) 0.0131(4) Uani 1 1 d .
C4 C 0.7227(7) 0.1016(2) 0.3778(2) 0.0170(4) Uani 1 1 d .
H4 H 0.6333 0.0847 0.4590 0.020 Uiso 1 1 calc R
C5 C 0.9041(7) 0.0001(2) 0.3227(2) 0.0193(4) Uani 1 1 d .
H5 H 0.9337 -0.0845 0.3644 0.023 Uiso 1 1 calc R
C6 C 1.0365(7) 0.0274(2) 0.2070(2) 0.0190(4) Uani 1 1 d .
H6 H 1.1631 -0.0389 0.1668 0.023 Uiso 1 1 calc R
C7 C 0.4589(6) 0.3271(2) 0.38435(19) 0.0152(4) Uani 1 1 d .
N1 N 0.9890(5) 0.14820(18) 0.14899(17) 0.0166(4) Uani 1 1 d .
H1 H 1.0799 0.1624 0.0745 0.048(11) Uiso 1 1 calc R
N2 N 0.7776(7) 0.3625(2) 0.12921(19) 0.0224(4) Uani 1 1 d .
H21 H 0.856(9) 0.367(3) 0.054(3) 0.032(8) Uiso 1 1 d .
H22 H 0.684(10) 0.423(3) 0.162(3) 0.040(10) Uiso 1 1 d .
N3 N -0.3345(6) 0.73365(18) 0.14295(17) 0.0180(4) Uani 1 1 d .
O1 O 0.4191(5) 0.43927(15) 0.32826(15) 0.0214(3) Uani 1 1 d .
O2 O -0.3357(5) 0.70843(16) 0.51123(14) 0.0230(4) Uani 1 1 d .
O3 O -0.1212(5) 0.63799(16) 0.11851(16) 0.0259(4) Uani 1 1 d .
O4 O -0.4308(5) 0.82383(17) 0.06037(15) 0.0253(4) Uani 1 1 d .
O5 O -0.4543(5) 0.74209(17) 0.24751(15) 0.0251(4) Uani 1 1 d .

loop_
_atom_site_aniso_label
_atom_site_aniso_U_11
_atom_site_aniso_U_22
_atom_site_aniso_U_33
_atom_site_aniso_U_23
_atom_site_aniso_U_13
_atom_site_aniso_U_12
Ag1 0.02700(10) 0.01756(9) 0.01758(9) -0.00504(6) 0.00343(6) 0.00634(6)
C2 0.0141(10) 0.0162(10) 0.0150(9) -0.0061(8) 0.0000(7) -0.0008(8)
C3 0.0128(9) 0.0157(9) 0.0118(9) -0.0057(7) 0.0007(7) -0.0013(7)
C4 0.0178(10) 0.0180(10) 0.0148(10) -0.0028(8) 0.0023(8) -0.0014(8)
C5 0.0210(11) 0.0132(10) 0.0231(11) -0.0035(8) -0.0006(9) 0.0014(8)
C6 0.0186(11) 0.0179(10) 0.0215(11) -0.0099(9) -0.0013(8) 0.0024(8)
C7 0.0144(10) 0.0181(10) 0.0146(9) -0.0080(8) 0.0002(7) -0.0008(8)
N1 0.0163(9) 0.0199(9) 0.0139(8) -0.0068(7) 0.0019(7) 0.0016(7)
N2 0.0317(12) 0.0181(10) 0.0158(9) -0.0035(8) 0.0056(8) 0.0010(8)
N3 0.0204(9) 0.0164(9) 0.0173(9) -0.0033(7) 0.0002(7) -0.0012(7)
O1 0.0267(9) 0.0148(7) 0.0207(8) -0.0039(6) 0.0055(7) 0.0046(6)
O2 0.0311(9) 0.0214(8) 0.0148(8) -0.0051(6) 0.0073(7) 0.0027(7)
O3 0.0321(10) 0.0178(8) 0.0251(9) -0.0032(7) 0.0048(7) 0.0062(7)
O4 0.0303(10) 0.0236(9) 0.0169(8) 0.0023(7) 0.0035(7) 0.0089(7)
O5 0.0367(10) 0.0247(9) 0.0127(7) -0.0043(6) 0.0039(7) 0.0013(8)

loop_
_atom_type_symbol
_atom_type_description
_atom_type_scat_dispersion_real
_atom_type_scat_dispersion_imag
_atom_type_scat_source
C C 0.0033 0.0016 'International Tables Vol C Tables 4.2.6.8 and 6.1.1.4'
H H 0.0000 0.0000 'International Tables Vol C Tables 4.2.6.8 and 6.1.1.4'
N N 0.0061 0.0033 'International Tables Vol C Tables 4.2.6.8 and 6.1.1.4'
O O 0.0106 0.0060 'International Tables Vol C Tables 4.2.6.8 and 6.1.1.4'
Ag Ag -0.8971 1.1015 'International Tables Vol C Tables 4.2.6.8 and 6.1.1.4'

loop_
_geom_angle_atom_site_label_1
_geom_angle_atom_site_label_2
_geom_angle_atom_site_label_3
_geom_angle
_geom_angle_site_symmetry_1
_geom_angle_site_symmetry_3
O1 Ag1 O2 157.76(7) . .
O1 Ag1 O5 124.57(6) . .
O2 Ag1 O5 77.49(6) . .
O1 Ag1 Ag1 82.31(4) . 2_566
O2 Ag1 Ag1 78.93(5) . 2_566
O5 Ag1 Ag1 144.82(4) . 2_566
N2 C2 N1 117.3(2) . .
N2 C2 C3 125.6(2) . .
N1 C2 C3 117.04(19) . .
C4 C3 C2 118.11(19) . .
C4 C3 C7 119.12(19) . .
C2 C3 C7 122.76(19) . .
C3 C4 C5 122.8(2) . .
C3 C4 H4 118.6 . .
C5 C4 H4 118.6 . .
C6 C5 C4 117.4(2) . .
C6 C5 H5 121.3 . .
C4 C5 H5 121.3 . .
N1 C6 C5 120.4(2) . .
N1 C6 H6 119.8 . .
C5 C6 H6 119.8 . .
O2 C7 O1 126.4(2) 2_566 .
O2 C7 C3 116.3(2) 2_566 .
O1 C7 C3 117.26(19) . .
C6 N1 C2 124.23(19) . .
C6 N1 H1 117.9 . .
C2 N1 H1 117.9 . .
C2 N2 H21 119(2) . .
C2 N2 H22 115(2) . .
H21 N2 H22 125(3) . .
O5 N3 O3 120.95(19) . .
O5 N3 O4 119.21(19) . .
O3 N3 O4 119.84(19) . .
C7 O1 Ag1 121.55(14) . .
C7 O2 Ag1 126.97(15) 2_566 .
N3 O5 Ag1 107.77(14) . .

loop_
_geom_bond_atom_site_label_1
_geom_bond_atom_site_label_2
_geom_bond_distance
_geom_bond_site_symmetry_2
Ag1 O1 2.2133(16) .
Ag1 O2 2.2170(16) .
Ag1 O5 2.5627(18) .
Ag1 Ag1 2.9183(3) 2_566
C2 N2 1.329(3) .
C2 N1 1.362(3) .
C2 C3 1.423(3) .
C3 C4 1.376(3) .
C3 C7 1.502(3) .
C4 C5 1.399(3) .
C4 H4 0.9500 .
C5 C6 1.362(3) .
C5 H5 0.9500 .
C6 N1 1.350(3) .
C6 H6 0.9500 .
C7 O2 1.251(3) 2_566
C7 O1 1.262(3) .
N1 H1 0.8800 .
N2 H21 0.87(3) .
N2 H22 0.81(3) .
N3 O5 1.243(2) .
N3 O3 1.249(2) .
N3 O4 1.268(2) .
O2 C7 1.251(3) 2_566

loop_
_geom_hbond_atom_site_label_D
_geom_hbond_atom_site_label_H
_geom_hbond_atom_site_label_A
_geom_hbond_distance_DH
_geom_hbond_distance_HA
_geom_hbond_distance_DA
_geom_hbond_angle_DHA
_geom_hbond_site_symmetry_A
N1 H1 O4 0.88 1.90 2.746(3) 160.9 2_665
N1 H1 N3 0.88 2.68 3.544(3) 165.7 2_665
N2 H21 O3 0.87(3) 2.12(3) 2.982(3) 171(3) 2_665
N2 H22 O1 0.81(3) 2.07(4) 2.700(3) 134(3) .
N2 H22 O3 0.81(3) 2.44(3) 2.975(3) 125(3) 1_655
C6 H6 O4 0.95 2.34 3.274(3) 168.9 1_745
C4 H4 O2 0.95 2.39 2.727(3) 100.5 2_566

loop_
_geom_torsion_atom_site_label_1
_geom_torsion_atom_site_label_2
_geom_torsion_atom_site_label_3
_geom_torsion_atom_site_label_4
_geom_torsion
_geom_torsion_site_symmetry_1
_geom_torsion_site_symmetry_4
N2 C2 C3 C4 179.4(2) . .
N1 C2 C3 C4 0.1(3) . .
N2 C2 C3 C7 0.3(4) . .
N1 C2 C3 C7 -178.98(19) . .
C2 C3 C4 C5 -1.1(3) . .
C7 C3 C4 C5 178.0(2) . .
C3 C4 C5 C6 1.3(3) . .
C4 C5 C6 N1 -0.5(3) . .
C4 C3 C7 O2 -2.0(3) . 2_566
C2 C3 C7 O2 177.1(2) . 2_566
C4 C3 C7 O1 179.1(2) . .
C2 C3 C7 O1 -1.8(3) . .
C5 C6 N1 C2 -0.5(3) . .
N2 C2 N1 C6 -178.7(2) . .
C3 C2 N1 C6 0.7(3) . .
O2 C7 O1 Ag1 -17.1(3) 2_566 .
C3 C7 O1 Ag1 161.71(14) . .
O2 Ag1 O1 C7 51.9(3) . .
O5 Ag1 O1 C7 -136.01(16) . .
Ag1 Ag1 O1 C7 19.30(17) 2_566 .
O1 Ag1 O2 C7 -45.5(3) . 2_566
O5 Ag1 O2 C7 141.2(2) . 2_566
Ag1 Ag1 O2 C7 -12.50(18) 2_566 2_566
O3 N3 O5 Ag1 19.7(3) . .
O4 N3 O5 Ag1 -160.14(17) . .
O1 Ag1 O5 N3 -11.13(18) . .
O2 Ag1 O5 N3 165.80(16) . .
Ag1 Ag1 O5 N3 -145.20(12) 2_566 .
